data_4350225
loop_
_publ_author_name
'Peng, Rong'
'Li, Dan'
'Wu, Tao'
'Zhou, Xiao-Ping'
'Ng, Seik Weng'

_publ_section_title
;
 Increasing structure dimensionality of copper(I) complexes by varying the
 flexible thioether ligand geometry and counteranions.
;
_journal_issue 10
_journal_name_full 'Inorganic chemistry'
_journal_page_first 4035
_journal_page_last 4046
_journal_paper_doi 10.1021/ic060074x
_journal_volume 45
_journal_year 2006
_chemical_formula_moiety Cu4(C15H13N5S2)2Br4
_chemical_formula_sum 'C30 H26 Br4 Cu4 N10 S4'
_chemical_formula_weight 1228.65
_space_group_IT_number 14
_space_group_name_Hall '-P 2yn'
_space_group_name_H-M_alt 'P 1 21/n 1'
_symmetry_cell_setting monoclinic
_symmetry_space_group_name_H-M 'P 1 21/n 1'
_atom_sites_solution_hydrogens geom
_atom_sites_solution_primary direct
_atom_sites_solution_secondary difmap
_audit_creation_method SHELXL-97
_cell_angle_alpha 90.00
_cell_angle_beta 95.5520(10)
_cell_angle_gamma 90.00
_cell_formula_units_Z 2
_cell_length_a 13.1282(9)
_cell_length_b 9.7714(7)
_cell_length_c 14.8445(10)
_cell_measurement_reflns_used 11721
_cell_measurement_temperature 293(2)
_cell_measurement_theta_max 27.88
_cell_measurement_theta_min 1.98
_cell_volume 1895.3(2)
_computing_structure_refinement 'SHELXL-97 (Sheldrick, 1997)'
_computing_structure_solution 'SHELXS-97 (Sheldrick, 1990)'
_diffrn_ambient_temperature 293(2)
_diffrn_measured_fraction_theta_full 0.977
_diffrn_measured_fraction_theta_max 0.977
_diffrn_radiation_monochromator graphite
_diffrn_radiation_source 'fine-focus sealed tube'
_diffrn_radiation_type MoK\a
_diffrn_radiation_wavelength 0.71073
_diffrn_reflns_av_R_equivalents 0.0259
_diffrn_reflns_av_sigmaI/netI 0.0406
_diffrn_reflns_limit_h_max 16
_diffrn_reflns_limit_h_min -16
_diffrn_reflns_limit_k_max 12
_diffrn_reflns_limit_k_min -12
_diffrn_reflns_limit_l_max 15
_diffrn_reflns_limit_l_min -19
_diffrn_reflns_number 11721
_diffrn_reflns_theta_full 27.88
_diffrn_reflns_theta_max 27.88
_diffrn_reflns_theta_min 1.98
_exptl_absorpt_coefficient_mu 6.691
_exptl_absorpt_correction_T_max 0.6896
_exptl_absorpt_correction_T_min 0.5007
_exptl_crystal_colour yellow
_exptl_crystal_density_diffrn 2.153
_exptl_crystal_density_method 'not measured'
_exptl_crystal_description block
_exptl_crystal_F_000 1192
_exptl_crystal_size_max 0.12
_exptl_crystal_size_mid 0.09
_exptl_crystal_size_min 0.06
_refine_diff_density_max 1.514
_refine_diff_density_min -1.264
_refine_diff_density_rms 0.103
_refine_ls_extinction_method none
_refine_ls_goodness_of_fit_ref 1.046
_refine_ls_hydrogen_treatment mixed
_refine_ls_matrix_type full
_refine_ls_number_parameters 235
_refine_ls_number_reflns 4412
_refine_ls_number_restraints 0
_refine_ls_restrained_S_all 1.046
_refine_ls_R_factor_all 0.0585
_refine_ls_R_factor_gt 0.0406
_refine_ls_shift/su_max 0.002
_refine_ls_shift/su_mean 0.000
_refine_ls_structure_factor_coef Fsqd
_refine_ls_weighting_details 'calc w=1/[\s^2^(Fo^2^)+(0.0408P)^2^+1.4268P] where P=(Fo^2^+2Fc^2^)/3'
_refine_ls_weighting_scheme calc
_refine_ls_wR_factor_gt 0.0889
_refine_ls_wR_factor_ref 0.0956
_reflns_number_gt 3354
_reflns_number_total 4412
_reflns_threshold_expression >2sigma(I)
_cod_data_source_file ic060074xrom20060115_103604.cif
_cod_data_source_block Complex_2
_cod_original_sg_symbol_H-M P2(1)/n
_cod_database_code 4350225

loop_
_symmetry_equiv_pos_as_xyz
'x, y, z'
'-x+1/2, y+1/2, -z+1/2'
'-x, -y, -z'
'x-1/2, -y-1/2, z-1/2'

loop_
_atom_site_label
_atom_site_type_symbol
_atom_site_fract_x
_atom_site_fract_y
_atom_site_fract_z
_atom_site_U_iso_or_equiv
_atom_site_adp_type
_atom_site_occupancy
_atom_site_symmetry_multiplicity
_atom_site_calc_flag
_atom_site_refinement_flags
C9 C 0.9007(4) 0.9467(5) 0.6713(3) 0.0644(14) Uani 1 1 d .
H9 H 0.8363 0.9872 0.6636 0.077 Uiso 1 1 calc R
Br2 Br 0.86627(3) 0.40664(4) 1.03872(3) 0.03851(12) Uani 1 1 d .
Br1 Br 1.04740(3) 0.63465(4) 1.21844(3) 0.04620(13) Uani 1 1 d .
Cu1 Cu 0.96934(5) 0.40923(6) 1.19213(4) 0.05570(17) Uani 1 1 d .
Cu2 Cu 0.97260(5) 0.61467(6) 1.05938(4) 0.05956(18) Uani 1 1 d .
S1 S 1.19225(8) 0.57922(11) 0.72147(7) 0.0393(2) Uani 1 1 d .
S2 S 0.85334(8) 0.68120(11) 0.86777(7) 0.0415(3) Uani 1 1 d .
N2 N 1.1433(2) 0.6287(4) 0.5461(2) 0.0396(8) Uani 1 1 d .
N5 N 0.9054(2) 0.7974(3) 1.0233(2) 0.0336(7) Uani 1 1 d .
C12 C 0.8705(3) 0.8264(4) 0.9377(3) 0.0330(8) Uani 1 1 d .
N1 N 1.1505(3) 0.3964(3) 0.5968(2) 0.0421(8) Uani 1 1 d .
N4 N 0.8480(2) 0.9493(3) 0.9034(2) 0.0385(8) Uani 1 1 d .
N3 N 1.0086(2) 0.7692(3) 0.7341(2) 0.0355(7) Uani 1 1 d .
C15 C 0.9121(3) 0.9035(4) 1.0809(3) 0.0387(9) Uani 1 1 d .
H15 H 0.9333 0.8879 1.1417 0.046 Uiso 1 1 calc R
C5 C 1.1911(3) 0.7626(4) 0.7141(3) 0.0399(9) Uani 1 1 d .
H5A H 1.2238 0.7992 0.7704 0.048 Uiso 1 1 calc R
H5B H 1.2321 0.7897 0.6662 0.048 Uiso 1 1 calc R
C4 C 1.1580(3) 0.5314(4) 0.6079(3) 0.0352(9) Uani 1 1 d .
C10 C 0.9150(3) 0.8289(4) 0.7208(3) 0.0416(10) Uani 1 1 d .
C6 C 1.0877(3) 0.8266(4) 0.6965(3) 0.0383(9) Uani 1 1 d .
C11 C 0.8265(3) 0.7588(5) 0.7576(3) 0.0466(11) Uani 1 1 d .
H11A H 0.8014 0.6883 0.7151 0.056 Uiso 1 1 calc R
H11B H 0.7720 0.8250 0.7609 0.056 Uiso 1 1 calc R
C13 C 0.8590(3) 1.0527(4) 0.9629(3) 0.0416(10) Uani 1 1 d .
H13 H 0.8460 1.1412 0.9418 0.050 Uiso 1 1 calc R
C1 C 1.1236(3) 0.3567(5) 0.5120(3) 0.0538(12) Uani 1 1 d .
H1 H 1.1174 0.2636 0.4998 0.065 Uiso 1 1 calc R
C14 C 0.8884(3) 1.0342(4) 1.0530(3) 0.0414(10) Uani 1 1 d .
H14 H 0.8922 1.1072 1.0934 0.050 Uiso 1 1 calc R
C8 C 0.9817(5) 1.0056(5) 0.6326(4) 0.0754(17) Uani 1 1 d .
H8 H 0.9725 1.0856 0.5988 0.090 Uiso 1 1 calc R
C2 C 1.1046(3) 0.4484(6) 0.4412(3) 0.0532(12) Uani 1 1 d .
H2 H 1.0842 0.4190 0.3826 0.064 Uiso 1 1 calc R
C3 C 1.1170(3) 0.5838(5) 0.4617(3) 0.0475(11) Uani 1 1 d .
H3 H 1.1069 0.6476 0.4152 0.057 Uiso 1 1 calc R
C7 C 1.0754(4) 0.9444(5) 0.6449(3) 0.0580(12) Uani 1 1 d .
H7 H 1.1307 0.9816 0.6187 0.070 Uiso 1 1 calc R

loop_
_atom_site_aniso_label
_atom_site_aniso_U_11
_atom_site_aniso_U_22
_atom_site_aniso_U_33
_atom_site_aniso_U_23
_atom_site_aniso_U_13
_atom_site_aniso_U_12
C9 0.074(3) 0.057(3) 0.062(3) 0.009(3) 0.006(3) 0.035(3)
Br2 0.0470(2) 0.0322(2) 0.0360(2) -0.00202(16) 0.00193(17) -0.00480(17)
Br1 0.0602(3) 0.0386(2) 0.0382(2) -0.00366(18) -0.00356(19) -0.0089(2)
Cu1 0.0664(4) 0.0409(3) 0.0566(4) 0.0110(3) -0.0107(3) -0.0056(3)
Cu2 0.0864(4) 0.0361(3) 0.0528(4) -0.0002(3) -0.0105(3) -0.0008(3)
S1 0.0411(5) 0.0424(6) 0.0335(5) -0.0021(4) -0.0005(4) 0.0076(4)
S2 0.0422(5) 0.0364(6) 0.0460(6) -0.0111(5) 0.0045(5) -0.0013(4)
N2 0.0408(18) 0.046(2) 0.0320(18) -0.0053(15) 0.0015(14) 0.0050(15)
N5 0.0338(16) 0.0311(17) 0.0364(18) -0.0011(14) 0.0060(14) -0.0007(13)
C12 0.0261(17) 0.033(2) 0.041(2) -0.0064(17) 0.0067(16) -0.0006(15)
N1 0.0433(19) 0.039(2) 0.045(2) -0.0061(16) 0.0083(16) 0.0007(15)
N4 0.0357(17) 0.0333(18) 0.047(2) -0.0005(15) 0.0073(15) 0.0015(14)
N3 0.0397(17) 0.0324(17) 0.0329(18) -0.0081(14) -0.0035(14) 0.0051(14)
C15 0.036(2) 0.044(2) 0.038(2) -0.0058(18) 0.0113(17) -0.0028(17)
C5 0.040(2) 0.040(2) 0.040(2) -0.0094(18) 0.0022(18) -0.0030(18)
C4 0.0279(18) 0.041(2) 0.037(2) -0.0022(18) 0.0050(16) 0.0000(16)
C10 0.047(2) 0.039(2) 0.038(2) -0.0070(18) 0.0010(18) 0.0104(18)
C6 0.049(2) 0.032(2) 0.033(2) -0.0082(17) 0.0013(18) 0.0019(18)
C11 0.039(2) 0.057(3) 0.041(2) -0.012(2) -0.0038(18) 0.011(2)
C13 0.035(2) 0.032(2) 0.060(3) -0.0017(19) 0.0109(19) 0.0012(16)
C1 0.048(2) 0.051(3) 0.064(3) -0.025(2) 0.014(2) -0.003(2)
C14 0.036(2) 0.036(2) 0.053(3) -0.015(2) 0.0109(18) -0.0033(17)
C8 0.102(4) 0.050(3) 0.075(4) 0.028(3) 0.015(3) 0.024(3)
C2 0.038(2) 0.080(4) 0.041(3) -0.026(2) 0.0046(19) 0.001(2)
C3 0.044(2) 0.066(3) 0.033(2) -0.003(2) 0.0049(18) 0.008(2)
C7 0.070(3) 0.041(3) 0.063(3) 0.007(2) 0.007(3) 0.001(2)

loop_
_atom_type_symbol
_atom_type_description
_atom_type_scat_dispersion_real
_atom_type_scat_dispersion_imag
_atom_type_scat_source
C C 0.0033 0.0016 'International Tables Vol C Tables 4.2.6.8 and 6.1.1.4'
H H 0.0000 0.0000 'International Tables Vol C Tables 4.2.6.8 and 6.1.1.4'
N N 0.0061 0.0033 'International Tables Vol C Tables 4.2.6.8 and 6.1.1.4'
Cu Cu 0.3201 1.2651 'International Tables Vol C Tables 4.2.6.8 and 6.1.1.4'
Br Br -0.2901 2.4595 'International Tables Vol C Tables 4.2.6.8 and 6.1.1.4'
S S 0.1246 0.1234 'International Tables Vol C Tables 4.2.6.8 and 6.1.1.4'

loop_
_geom_angle_atom_site_label_1
_geom_angle_atom_site_label_2
_geom_angle_atom_site_label_3
_geom_angle
_geom_angle_site_symmetry_1
_geom_angle_site_symmetry_3
C10 C9 C8 120.2(4) . .
C10 C9 H9 119.9 . .
C8 C9 H9 119.9 . .
Cu2 Br2 Cu1 68.51(2) . .
Cu2 Br2 Cu2 70.49(2) . 3_767
Cu1 Br2 Cu2 96.19(2) . 3_767
Cu1 Br1 Cu2 69.82(2) . .
N3 Cu1 Br1 129.87(9) 3_767 .
N3 Cu1 Br2 120.24(9) 3_767 .
Br1 Cu1 Br2 109.37(2) . .
N3 Cu1 S1 81.59(9) 3_767 3_767
Br1 Cu1 S1 103.46(3) . 3_767
Br2 Cu1 S1 93.09(3) . 3_767
N3 Cu1 S2 79.52(9) 3_767 3_767
Br1 Cu1 S2 89.20(3) . 3_767
Br2 Cu1 S2 95.88(3) . 3_767
S1 Cu1 S2 161.10(4) 3_767 3_767
N3 Cu1 Cu2 164.21(9) 3_767 .
Br1 Cu1 Cu2 55.603(19) . .
Br2 Cu1 Cu2 54.637(19) . .
S1 Cu1 Cu2 112.63(3) 3_767 .
S2 Cu1 Cu2 86.06(3) 3_767 .
N5 Cu2 Br2 117.59(9) . .
N5 Cu2 Br1 107.64(9) . .
Br2 Cu2 Br1 110.54(3) . .
N5 Cu2 Br2 105.56(9) . 3_767
Br2 Cu2 Br2 109.51(2) . 3_767
Br1 Cu2 Br2 105.21(3) . 3_767
N5 Cu2 Cu1 140.55(9) . .
Br2 Cu2 Cu1 56.85(2) . .
Br1 Cu2 Cu1 54.57(2) . .
Br2 Cu2 Cu1 112.93(3) 3_767 .
N5 Cu2 Cu2 128.71(9) . 3_767
Br2 Cu2 Cu2 58.23(2) . 3_767
Br1 Cu2 Cu2 121.81(3) . 3_767
Br2 Cu2 Cu2 51.28(2) 3_767 3_767
Cu1 Cu2 Cu2 84.20(3) . 3_767
C4 S1 C5 101.90(19) . .
C4 S1 Cu1 109.86(12) . 3_767
C5 S1 Cu1 89.08(13) . 3_767
C12 S2 C11 101.5(2) . .
C12 S2 Cu1 112.98(12) . 3_767
C11 S2 Cu1 86.46(13) . 3_767
C4 N2 C3 114.8(4) . .
C12 N5 C15 115.9(3) . .
C12 N5 Cu2 122.3(2) . .
C15 N5 Cu2 120.6(3) . .
N4 C12 N5 126.8(4) . .
N4 C12 S2 119.5(3) . .
N5 C12 S2 113.7(3) . .
C4 N1 C1 114.5(4) . .
C12 N4 C13 115.1(4) . .
C6 N3 C10 119.0(4) . .
C6 N3 Cu1 119.8(3) . 3_767
C10 N3 Cu1 121.3(3) . 3_767
N5 C15 C14 121.9(4) . .
N5 C15 H15 119.0 . .
C14 C15 H15 119.0 . .
C6 C5 S1 115.5(3) . .
C6 C5 H5A 108.4 . .
S1 C5 H5A 108.4 . .
C6 C5 H5B 108.4 . .
S1 C5 H5B 108.4 . .
H5A C5 H5B 107.5 . .
N2 C4 N1 128.5(4) . .
N2 C4 S1 118.6(3) . .
N1 C4 S1 112.9(3) . .
N3 C10 C9 120.9(4) . .
N3 C10 C11 118.3(4) . .
C9 C10 C11 120.7(4) . .
N3 C6 C7 121.5(4) . .
N3 C6 C5 118.5(4) . .
C7 C6 C5 120.0(4) . .
C10 C11 S2 115.6(3) . .
C10 C11 H11A 108.4 . .
S2 C11 H11A 108.4 . .
C10 C11 H11B 108.4 . .
S2 C11 H11B 108.4 . .
H11A C11 H11B 107.4 . .
N4 C13 C14 123.2(4) . .
N4 C13 H13 118.4 . .
C14 C13 H13 118.4 . .
N1 C1 C2 122.7(4) . .
N1 C1 H1 118.6 . .
C2 C1 H1 118.6 . .
C13 C14 C15 117.0(4) . .
C13 C14 H14 121.5 . .
C15 C14 H14 121.5 . .
C7 C8 C9 118.8(5) . .
C7 C8 H8 120.6 . .
C9 C8 H8 120.6 . .
C3 C2 C1 116.7(4) . .
C3 C2 H2 121.6 . .
C1 C2 H2 121.6 . .
N2 C3 C2 122.7(4) . .
N2 C3 H3 118.7 . .
C2 C3 H3 118.7 . .
C8 C7 C6 119.6(5) . .
C8 C7 H7 120.2 . .
C6 C7 H7 120.2 . .

loop_
_geom_bond_atom_site_label_1
_geom_bond_atom_site_label_2
_geom_bond_distance
_geom_bond_site_symmetry_2
C9 C10 1.369(6) .
C9 C8 1.382(7) .
C9 H9 0.9300 .
Br2 Cu2 2.4682(7) .
Br2 Cu1 2.5341(7) .
Br2 Cu2 2.6897(8) 3_767
Br1 Cu1 2.4448(7) .
Br1 Cu2 2.4756(7) .
Cu1 N3 2.065(3) 3_767
Cu1 S1 2.5855(12) 3_767
Cu1 S2 2.7187(12) 3_767
Cu1 Cu2 2.8162(8) .
Cu2 N5 2.040(3) .
Cu2 Br2 2.6897(8) 3_767
Cu2 Cu2 2.9820(12) 3_767
S1 C4 1.766(4) .
S1 C5 1.795(4) .
S1 Cu1 2.5855(12) 3_767
S2 C12 1.760(4) .
S2 C11 1.806(4) .
S2 Cu1 2.7187(12) 3_767
N2 C4 1.322(5) .
N2 C3 1.341(5) .
N5 C12 1.338(5) .
N5 C15 1.342(5) .
C12 N4 1.327(5) .
N1 C4 1.331(5) .
N1 C1 1.332(6) .
N4 C13 1.339(5) .
N3 C6 1.348(5) .
N3 C10 1.357(5) .
N3 Cu1 2.065(3) 3_767
C15 C14 1.369(6) .
C15 H15 0.9300 .
C5 C6 1.494(5) .
C5 H5A 0.9700 .
C5 H5B 0.9700 .
C10 C11 1.496(6) .
C6 C7 1.384(6) .
C11 H11A 0.9700 .
C11 H11B 0.9700 .
C13 C14 1.368(6) .
C13 H13 0.9300 .
C1 C2 1.385(7) .
C1 H1 0.9300 .
C14 H14 0.9300 .
C8 C7 1.364(7) .
C8 H8 0.9300 .
C2 C3 1.365(7) .
C2 H2 0.9300 .
C3 H3 0.9300 .
C7 H7 0.9300 .

loop_
_geom_torsion_atom_site_label_1
_geom_torsion_atom_site_label_2
_geom_torsion_atom_site_label_3
_geom_torsion_atom_site_label_4
_geom_torsion
_geom_torsion_site_symmetry_1
_geom_torsion_site_symmetry_4
Cu2 Br1 Cu1 N3 161.38(12) . 3_767
Cu2 Br1 Cu1 Br2 -10.19(3) . .
Cu2 Br1 Cu1 S1 -108.40(3) . 3_767
Cu2 Br1 Cu1 S2 85.77(3) . 3_767
Cu2 Br2 Cu1 N3 -162.20(11) . 3_767
Cu2 Br2 Cu1 N3 -96.01(11) 3_767 3_767
Cu2 Br2 Cu1 Br1 10.31(3) . .
Cu2 Br2 Cu1 Br1 76.50(3) 3_767 .
Cu2 Br2 Cu1 S1 115.74(3) . 3_767
Cu2 Br2 Cu1 S1 -178.07(3) 3_767 3_767
Cu2 Br2 Cu1 S2 -80.92(3) . 3_767
Cu2 Br2 Cu1 S2 -14.73(3) 3_767 3_767
Cu2 Br2 Cu1 Cu2 66.19(3) 3_767 .
Cu1 Br2 Cu2 N5 -134.37(10) . .
Cu2 Br2 Cu2 N5 120.42(11) 3_767 .
Cu1 Br2 Cu2 Br1 -10.25(3) . .
Cu2 Br2 Cu2 Br1 -115.46(4) 3_767 .
Cu1 Br2 Cu2 Br2 105.21(3) . 3_767
Cu2 Br2 Cu2 Br2 0.0 3_767 3_767
Cu2 Br2 Cu2 Cu1 -105.21(3) 3_767 .
Cu1 Br2 Cu2 Cu2 105.21(3) . 3_767
Cu1 Br1 Cu2 N5 140.19(9) . .
Cu1 Br1 Cu2 Br2 10.54(3) . .
Cu1 Br1 Cu2 Br2 -107.59(3) . 3_767
Cu1 Br1 Cu2 Cu2 -54.05(4) . 3_767
N3 Cu1 Cu2 N5 170.5(3) 3_767 .
Br1 Cu1 Cu2 N5 -73.78(14) . .
Br2 Cu1 Cu2 N5 94.41(14) . .
S1 Cu1 Cu2 N5 17.38(15) 3_767 .
S2 Cu1 Cu2 N5 -165.52(14) 3_767 .
N3 Cu1 Cu2 Br2 76.1(3) 3_767 .
Br1 Cu1 Cu2 Br2 -168.20(3) . .
S1 Cu1 Cu2 Br2 -77.04(4) 3_767 .
S2 Cu1 Cu2 Br2 100.07(3) 3_767 .
N3 Cu1 Cu2 Br1 -115.7(3) 3_767 .
Br2 Cu1 Cu2 Br1 168.20(3) . .
S1 Cu1 Cu2 Br1 91.16(4) 3_767 .
S2 Cu1 Cu2 Br1 -91.73(3) 3_767 .
N3 Cu1 Cu2 Br2 -22.9(3) 3_767 3_767
Br1 Cu1 Cu2 Br2 92.78(3) . 3_767
Br2 Cu1 Cu2 Br2 -99.02(3) . 3_767
S1 Cu1 Cu2 Br2 -176.06(3) 3_767 3_767
S2 Cu1 Cu2 Br2 1.05(3) 3_767 3_767
N3 Cu1 Cu2 Cu2 20.5(3) 3_767 3_767
Br1 Cu1 Cu2 Cu2 136.25(4) . 3_767
Br2 Cu1 Cu2 Cu2 -55.55(2) . 3_767
S1 Cu1 Cu2 Cu2 -132.59(4) 3_767 3_767
S2 Cu1 Cu2 Cu2 44.52(3) 3_767 3_767
Br2 Cu2 N5 C12 -64.0(3) . .
Br1 Cu2 N5 C12 170.5(3) . .
Br2 Cu2 N5 C12 58.5(3) 3_767 .
Cu1 Cu2 N5 C12 -134.3(2) . .
Cu2 Cu2 N5 C12 6.0(3) 3_767 .
Br2 Cu2 N5 C15 129.1(3) . .
Br1 Cu2 N5 C15 3.5(3) . .
Br2 Cu2 N5 C15 -108.4(3) 3_767 .
Cu1 Cu2 N5 C15 58.7(3) . .
Cu2 Cu2 N5 C15 -160.9(2) 3_767 .
C15 N5 C12 N4 4.4(5) . .
Cu2 N5 C12 N4 -163.1(3) . .
C15 N5 C12 S2 -174.9(3) . .
Cu2 N5 C12 S2 17.6(4) . .
C11 S2 C12 N4 9.2(3) . .
Cu1 S2 C12 N4 100.2(3) 3_767 .
C11 S2 C12 N5 -171.4(3) . .
Cu1 S2 C12 N5 -80.4(3) 3_767 .
N5 C12 N4 C13 -2.3(5) . .
S2 C12 N4 C13 177.0(3) . .
C12 N5 C15 C14 -2.5(5) . .
Cu2 N5 C15 C14 165.2(3) . .
C4 S1 C5 C6 70.9(3) . .
Cu1 S1 C5 C6 -39.2(3) 3_767 .
C3 N2 C4 N1 0.4(6) . .
C3 N2 C4 S1 -179.7(3) . .
C1 N1 C4 N2 -0.8(6) . .
C1 N1 C4 S1 179.3(3) . .
C5 S1 C4 N2 2.1(3) . .
Cu1 S1 C4 N2 95.5(3) 3_767 .
C5 S1 C4 N1 -177.9(3) . .
Cu1 S1 C4 N1 -84.6(3) 3_767 .
C6 N3 C10 C9 -1.0(6) . .
Cu1 N3 C10 C9 -179.5(3) 3_767 .
C6 N3 C10 C11 175.8(3) . .
Cu1 N3 C10 C11 -2.7(5) 3_767 .
C8 C9 C10 N3 1.0(7) . .
C8 C9 C10 C11 -175.7(5) . .
C10 N3 C6 C7 0.0(6) . .
Cu1 N3 C6 C7 178.5(3) 3_767 .
C10 N3 C6 C5 178.0(3) . .
Cu1 N3 C6 C5 -3.5(5) 3_767 .
S1 C5 C6 N3 35.9(5) . .
S1 C5 C6 C7 -146.1(4) . .
N3 C10 C11 S2 39.7(5) . .
C9 C10 C11 S2 -143.5(4) . .
C12 S2 C11 C10 70.2(3) . .
Cu1 S2 C11 C10 -42.6(3) 3_767 .
C12 N4 C13 C14 -1.7(5) . .
C4 N1 C1 C2 -0.3(6) . .
N4 C13 C14 C15 3.3(6) . .
N5 C15 C14 C13 -1.0(6) . .
C10 C9 C8 C7 -0.1(8) . .
N1 C1 C2 C3 1.6(6) . .
C4 N2 C3 C2 1.1(6) . .
C1 C2 C3 N2 -2.0(6) . .
C9 C8 C7 C6 -0.9(8) . .
N3 C6 C7 C8 1.0(7) . .
C5 C6 C7 C8 -177.0(5) . .
